data_7230791
loop_
_publ_author_name
'Manna, Utsab'
'Das, Gopal'

_publ_section_title
;
 Cyclic (H2O)6confined hexameric host--guest assemblies and aerial
 CO2fixation by electron-rich neutral urea/thiourea scaffolds
;
_journal_issue 26
_journal_name_full CrystEngComm
_journal_page_first 3741
_journal_paper_doi 10.1039/C8CE00611C
_journal_volume 20
_journal_year 2018
_chemical_formula_moiety '2(C27 H33 N7 S3), 2(C16 H36 N), C O3'
_chemical_formula_sum 'C87 H138 N16 O3 S6'
_chemical_formula_weight 1648.49
_space_group_crystal_system orthorhombic
_space_group_IT_number 33
_space_group_name_Hall 'P 2c -2n'
_space_group_name_H-M_alt 'P n a 21'
_symmetry_space_group_name_Hall 'P 2c -2n'
_symmetry_space_group_name_H-M 'P n a 21'
_atom_sites_solution_hydrogens geom
_audit_creation_method SHELXL-2014/7
_audit_update_record
;
2017-09-25 deposited with the CCDC.
2018-05-29 downloaded from the CCDC.
;
_cell_angle_alpha 90
_cell_angle_beta 90
_cell_angle_gamma 90
_cell_formula_units_Z 4
_cell_length_a 30.643(4)
_cell_length_b 13.4778(16)
_cell_length_c 23.218(3)
_cell_measurement_reflns_used 2033
_cell_measurement_temperature 298(2)
_cell_measurement_theta_max 12.41
_cell_measurement_theta_min 2.41
_cell_volume 9589(2)
_computing_cell_refinement 'Bruker SMART'
_computing_data_collection 'Bruker SMART'
_computing_data_reduction 'Bruker SAINT'
_computing_molecular_graphics 'Bruker SHELXTL'
_computing_publication_material 'Bruker SHELXTL'
_computing_structure_refinement 'SHELXL-2014/7 (Sheldrick, 2014)'
_computing_structure_solution 'Bruker SHELXTL'
_diffrn_ambient_temperature 298(2)
_diffrn_measured_fraction_theta_full 0.957
_diffrn_measured_fraction_theta_max 0.957
_diffrn_measurement_device_type 'CCD area detector'
_diffrn_measurement_method 'phi and omega scans'
_diffrn_radiation_type MoK\a
_diffrn_radiation_wavelength 0.71073
_diffrn_reflns_av_R_equivalents 0.1516
_diffrn_reflns_av_unetI/netI 0.1916
_diffrn_reflns_Laue_measured_fraction_full 0.957
_diffrn_reflns_Laue_measured_fraction_max 0.957
_diffrn_reflns_limit_h_max 36
_diffrn_reflns_limit_h_min -35
_diffrn_reflns_limit_k_max 14
_diffrn_reflns_limit_k_min -14
_diffrn_reflns_limit_l_max 27
_diffrn_reflns_limit_l_min -27
_diffrn_reflns_number 68006
_diffrn_reflns_point_group_measured_fraction_full 0.942
_diffrn_reflns_point_group_measured_fraction_max 0.942
_diffrn_reflns_theta_full 24.998
_diffrn_reflns_theta_max 24.998
_diffrn_reflns_theta_min 1.329
_diffrn_source 'sealed tube'
_exptl_absorpt_coefficient_mu 0.196
_exptl_absorpt_correction_type multi-scan
_exptl_absorpt_process_details SADABS
_exptl_crystal_colour colourless
_exptl_crystal_density_diffrn 1.142
_exptl_crystal_description needle
_exptl_crystal_F_000 3568.0
_exptl_crystal_size_max 0.28
_exptl_crystal_size_mid 0.24
_exptl_crystal_size_min 0.19
_exptl_transmission_factor_max 0.963
_exptl_transmission_factor_min 0.947
_refine_diff_density_max 0.252
_refine_diff_density_min -0.145
_refine_diff_density_rms 0.032
_refine_ls_abs_structure_details
;
 Flack x determined using 1682 quotients [(I+)-(I-)]/[(I+)+(I-)]
 (Parsons, Flack and Wagner, Acta Cryst. B69 (2013) 249-259).
;
_refine_ls_abs_structure_Flack 0.29(9)
_refine_ls_extinction_method none
_refine_ls_goodness_of_fit_ref 0.933
_refine_ls_hydrogen_treatment constr
_refine_ls_matrix_type full
_refine_ls_number_parameters 1044
_refine_ls_number_reflns 15901
_refine_ls_number_restraints 1
_refine_ls_restrained_S_all 0.933
_refine_ls_R_factor_all 0.2414
_refine_ls_R_factor_gt 0.0704
_refine_ls_shift/su_max 0.005
_refine_ls_shift/su_mean 0.002
_refine_ls_structure_factor_coef Fsqd
_refine_ls_weighting_details 'w=1/[\s^2^(Fo^2^)+(0.0600P)^2^+0.0482P] where P=(Fo^2^+2Fc^2^)/3'
_refine_ls_weighting_scheme calc
_refine_ls_wR_factor_gt 0.1383
_refine_ls_wR_factor_ref 0.1985
_reflns_Friedel_coverage 0.917
_reflns_Friedel_fraction_full 0.926
_reflns_Friedel_fraction_max 0.926
_reflns_number_gt 5463
_reflns_number_total 15901
_reflns_threshold_expression 'I > 2\s(I)'
_cod_data_source_file c8ce00611c2.cif
_cod_data_source_block T-Ph-ncs-TBACO3
_cod_depositor_comments 'Adding full bibliography for 7230787--7230794.cif.'
_cod_database_code 7230791
_shelx_shelxl_version_number 2014/7
_shelx_space_group_comment
;
The symmetry employed for this shelxl refinement is uniquely defined
by the following loop, which should always be used as a source of
symmetry information in preference to the above space-group names.
They are only intended as comments.
;

loop_
_space_group_symop_operation_xyz
'x, y, z'
'-x, -y, z+1/2'
'x+1/2, -y+1/2, z'
'-x+1/2, y+1/2, z+1/2'

loop_
_atom_site_label
_atom_site_type_symbol
_atom_site_fract_x
_atom_site_fract_y
_atom_site_fract_z
_atom_site_U_iso_or_equiv
_atom_site_adp_type
_atom_site_occupancy
_atom_site_site_symmetry_order
_atom_site_calc_flag
_atom_site_refinement_flags_posn
_atom_site_refinement_flags_adp
_atom_site_refinement_flags_occupancy
_atom_site_disorder_assembly
_atom_site_disorder_group
O1A O 0.1456(8) 0.4445(19) 0.9683(10) 0.107(8) Uani 0.4 1 d . . P A 1
O2A O 0.1263(12) 0.571(3) 0.9125(13) 0.079(9) Uani 0.3 1 d . . P A 1
O3A O 0.0933(10) 0.433(3) 0.8967(13) 0.090(10) Uani 0.3 1 d . . P A 1
O1B O 0.1075(4) 0.5026(11) 0.8624(6) 0.076(4) Uani 0.6 1 d . . P A 2
O2B O 0.1216(5) 0.3822(11) 0.9232(5) 0.094(4) Uani 0.7 1 d . . P A 2
O3B O 0.1524(6) 0.5232(18) 0.9339(8) 0.119(5) Uani 0.7 1 d . . P A 2
S3 S 0.04656(11) 0.1828(3) 1.08113(15) 0.1035(12) Uani 1 1 d . . . . .
S2 S -0.04669(11) 0.6492(3) 0.87645(17) 0.1098(12) Uani 1 1 d . . . . .
S6 S 0.19682(12) 0.7733(3) 0.74957(16) 0.1135(13) Uani 1 1 d . . . . .
S5 S 0.17718(14) 0.7498(3) 1.10764(17) 0.1236(14) Uani 1 1 d . . . . .
N5 N 0.0380(3) 0.6422(9) 0.9049(4) 0.087(3) Uani 1 1 d . . . . .
H5N H 0.0590 0.6032 0.9146 0.105 Uiso 1 1 calc R U . . .
N2 N 0.0810(3) 0.2604(7) 0.8359(4) 0.080(3) Uani 1 1 d . . . . .
H2N H 0.0902 0.3025 0.8609 0.096 Uiso 1 1 calc R U . . .
N7 N 0.1154(4) 0.2541(7) 1.0236(4) 0.083(3) Uani 1 1 d . . . . .
H7N H 0.1248 0.2903 0.9957 0.100 Uiso 1 1 calc R U . . .
N1 N -0.0048(3) 0.2970(8) 0.8910(5) 0.083(3) Uani 1 1 d . . . . .
N3 N 0.1208(3) 0.3521(8) 0.7721(4) 0.089(3) Uani 1 1 d . . . . .
H3N H 0.1221 0.3938 0.8001 0.107 Uiso 1 1 calc R U . . .
N6 N 0.0504(4) 0.3140(8) 0.9961(4) 0.088(3) Uani 1 1 d . . . . .
H6N H 0.0655 0.3511 0.9735 0.106 Uiso 1 1 calc R U . . .
N4 N 0.0120(3) 0.5085(9) 0.8595(5) 0.091(3) Uani 1 1 d . . . . .
H4N H 0.0382 0.4873 0.8641 0.109 Uiso 1 1 calc R U . . .
C13 C 0.0444(4) 0.7442(12) 0.9177(7) 0.079(4) Uani 1 1 d . . . . .
C15 C 0.0426(6) 0.9173(12) 0.9025(7) 0.107(5) Uani 1 1 d . . . . .
H15 H 0.0327 0.9712 0.8812 0.128 Uiso 1 1 calc R U . . .
C12 C 0.0031(4) 0.5978(11) 0.8793(5) 0.077(3) Uani 1 1 d . . . . .
C14 C 0.0291(4) 0.8240(13) 0.8881(5) 0.083(4) Uani 1 1 d . . . . .
H14 H 0.0094 0.8150 0.8580 0.100 Uiso 1 1 calc R U . . .
C10 C -0.0370(4) 0.3660(11) 0.8704(6) 0.101(4) Uani 1 1 d . . . . .
H10A H -0.0503 0.3990 0.9031 0.122 Uiso 1 1 calc R U . . .
H10B H -0.0598 0.3297 0.8504 0.122 Uiso 1 1 calc R U . . .
C11 C -0.0184(5) 0.4426(11) 0.8307(6) 0.117(5) Uani 1 1 d . . . . .
H11A H -0.0035 0.4095 0.7992 0.140 Uiso 1 1 calc R U . . .
H11B H -0.0420 0.4815 0.8145 0.140 Uiso 1 1 calc R U . . .
C17 C 0.0848(5) 0.8533(16) 0.9782(7) 0.108(5) Uani 1 1 d . . . . .
H17 H 0.1038 0.8624 1.0089 0.130 Uiso 1 1 calc R U . . .
C18 C 0.0716(5) 0.7609(13) 0.9643(7) 0.106(5) Uani 1 1 d . . . . .
H18 H 0.0810 0.7075 0.9864 0.127 Uiso 1 1 calc R U . . .
C4 C 0.1450(4) 0.3775(14) 0.7232(6) 0.086(4) Uani 1 1 d . . . . .
C1 C 0.0048(5) 0.2190(11) 0.8503(6) 0.097(4) Uani 1 1 d . . . . .
H1A H -0.0005 0.2428 0.8116 0.117 Uiso 1 1 calc R U . . .
H1B H -0.0144 0.1631 0.8574 0.117 Uiso 1 1 calc R U . . .
C5 C 0.1485(6) 0.4739(13) 0.7095(8) 0.125(5) Uani 1 1 d . . . . .
H5 H 0.1341 0.5211 0.7317 0.150 Uiso 1 1 calc R U . . .
C2 C 0.0518(6) 0.1851(10) 0.8552(5) 0.106(5) Uani 1 1 d . . . . .
H2C H 0.0582 0.1689 0.8950 0.127 Uiso 1 1 calc R U . . .
H2D H 0.0559 0.1257 0.8323 0.127 Uiso 1 1 calc R U . . .
C3 C 0.0953(4) 0.2708(11) 0.7817(6) 0.085(4) Uani 1 1 d . . . . .
C7 C 0.1955(6) 0.433(2) 0.6317(7) 0.140(6) Uani 1 1 d . . . . .
H7 H 0.2130 0.4509 0.6006 0.168 Uiso 1 1 calc R U . . .
C6 C 0.1736(7) 0.5042(13) 0.6621(11) 0.148(6) Uani 1 1 d . . . . .
H6 H 0.1753 0.5708 0.6517 0.177 Uiso 1 1 calc R U . . .
C9 C 0.1668(6) 0.3098(12) 0.6919(8) 0.134(6) Uani 1 1 d . . . . .
H9 H 0.1647 0.2430 0.7014 0.161 Uiso 1 1 calc R U . . .
C22 C 0.1476(5) 0.2047(13) 1.0560(5) 0.084(4) Uani 1 1 d . . . . .
C21 C 0.0717(5) 0.2517(10) 1.0307(5) 0.078(3) Uani 1 1 d . . . . .
C24 C 0.1787(9) 0.0628(13) 1.1018(8) 0.134(6) Uani 1 1 d . . . . .
H24 H 0.1776 -0.0043 1.1111 0.160 Uiso 1 1 calc R U . . .
C20 C 0.0037(5) 0.3229(9) 0.9943(5) 0.091(4) Uani 1 1 d . . . . .
H20A H -0.0040 0.3917 0.9877 0.109 Uiso 1 1 calc R U . . .
H20B H -0.0082 0.3035 1.0313 0.109 Uiso 1 1 calc R U . . .
C19 C -0.0164(4) 0.2599(9) 0.9479(6) 0.094(4) Uani 1 1 d . . . . .
H19A H -0.0064 0.1920 0.9520 0.113 Uiso 1 1 calc R U . . .
H19B H -0.0479 0.2602 0.9522 0.113 Uiso 1 1 calc R U . . .
C27 C 0.1826(6) 0.2593(11) 1.0747(6) 0.097(4) Uani 1 1 d . . . . .
H27 H 0.1843 0.3267 1.0663 0.116 Uiso 1 1 calc R U . . .
C23 C 0.1451(5) 0.1043(15) 1.0696(6) 0.111(4) Uani 1 1 d . . . . .
H23 H 0.1216 0.0660 1.0575 0.134 Uiso 1 1 calc R U . . .
C26 C 0.2159(6) 0.2136(19) 1.1067(10) 0.153(8) Uani 1 1 d . . . . .
H26 H 0.2400 0.2503 1.1186 0.183 Uiso 1 1 calc R U . . .
S1 S 0.08223(16) 0.1884(3) 0.73041(15) 0.1385(17) Uani 1 1 d . . . . .
N10 N 0.2100(4) 0.2903(13) 0.9182(5) 0.112(4) Uani 1 1 d . . . . .
H10N H 0.1883 0.3286 0.9109 0.134 Uiso 1 1 calc R U . . .
N8 N 0.2564(3) 0.6450(10) 0.9324(6) 0.099(3) Uani 1 1 d . . . . .
N9 N 0.2380(4) 0.4265(12) 0.9611(5) 0.109(4) Uani 1 1 d . . . . .
H9N H 0.2122 0.4501 0.9568 0.131 Uiso 1 1 calc R U . . .
C30 C 0.2448(6) 0.3329(15) 0.9418(7) 0.106(5) Uani 1 1 d . . . . .
C31 C 0.2046(5) 0.1895(15) 0.9036(9) 0.093(4) Uani 1 1 d . . . . .
C36 C 0.1868(4) 0.1667(18) 0.8508(8) 0.126(7) Uani 1 1 d . . . . .
H36 H 0.1810 0.2158 0.8237 0.151 Uiso 1 1 calc R U . . .
S4 S 0.29498(13) 0.2835(3) 0.9453(2) 0.1352(15) Uani 1 1 d . . . . .
C28 C 0.2878(4) 0.5667(14) 0.9472(7) 0.128(5) Uani 1 1 d . . . . .
H28A H 0.3134 0.5970 0.9643 0.154 Uiso 1 1 calc R U . . .
H28B H 0.2969 0.5334 0.9122 0.154 Uiso 1 1 calc R U . . .
C48 C 0.1739(5) 0.6966(10) 0.7973(5) 0.078(3) Uani 1 1 d . . . . .
C53 C 0.0259(5) 0.7359(14) 0.7325(6) 0.105(4) Uani 1 1 d . . . . .
H53 H 0.0016 0.7002 0.7206 0.127 Uiso 1 1 calc R U . . .
C52 C 0.0270(6) 0.8375(14) 0.7252(6) 0.112(5) Uani 1 1 d . . . . .
H52 H 0.0041 0.8700 0.7068 0.134 Uiso 1 1 calc R U . . .
C47 C 0.2443(5) 0.6261(12) 0.8289(6) 0.118(5) Uani 1 1 d . . . . .
H47A H 0.2551 0.6492 0.7920 0.141 Uiso 1 1 calc R U . . .
H47B H 0.2524 0.5568 0.8330 0.141 Uiso 1 1 calc R U . . .
C51 C 0.0620(6) 0.8900(11) 0.7453(6) 0.099(4) Uani 1 1 d . . . . .
H51 H 0.0621 0.9587 0.7418 0.119 Uiso 1 1 calc R U . . .
C54 C 0.0607(5) 0.6872(9) 0.7573(5) 0.088(4) Uani 1 1 d . . . . .
H54 H 0.0600 0.6186 0.7614 0.106 Uiso 1 1 calc R U . . .
C50 C 0.0972(5) 0.8430(12) 0.7707(5) 0.090(4) Uani 1 1 d . . . . .
H50 H 0.1210 0.8794 0.7841 0.108 Uiso 1 1 calc R U . . .
C49 C 0.0964(5) 0.7395(11) 0.7759(5) 0.074(3) Uani 1 1 d . . . . .
C46 C 0.2650(5) 0.6847(12) 0.8757(8) 0.124(5) Uani 1 1 d . . . . .
H46A H 0.2963 0.6864 0.8695 0.149 Uiso 1 1 calc R U . . .
H46B H 0.2543 0.7523 0.8740 0.149 Uiso 1 1 calc R U . . .
N14 N 0.1302(3) 0.6889(7) 0.8060(4) 0.078(3) Uani 1 1 d . . . . .
H14N H 0.1220 0.6488 0.8327 0.093 Uiso 1 1 calc R U . . .
N13 N 0.1973(4) 0.6348(8) 0.8303(4) 0.089(3) Uani 1 1 d . . . . .
H13N H 0.1834 0.5975 0.8540 0.106 Uiso 1 1 calc R U . . .
C37 C 0.2536(6) 0.7238(14) 0.9779(8) 0.135(6) Uani 1 1 d . . . . .
H37A H 0.2631 0.6968 1.0145 0.162 Uiso 1 1 calc R U . . .
H37B H 0.2729 0.7783 0.9680 0.162 Uiso 1 1 calc R U . . .
C38 C 0.2084(7) 0.7611(12) 0.9832(7) 0.131(6) Uani 1 1 d . . . . .
H38A H 0.2082 0.8161 1.0101 0.157 Uiso 1 1 calc R U . . .
H38B H 0.1992 0.7864 0.9460 0.157 Uiso 1 1 calc R U . . .
C39 C 0.1631(6) 0.6761(13) 1.0528(7) 0.096(4) Uani 1 1 d . . . . .
N11 N 0.1784(4) 0.6904(9) 1.0016(7) 0.104(3) Uani 1 1 d . . . . .
H11N H 0.1687 0.6509 0.9754 0.125 Uiso 1 1 calc R U . . .
N12 N 0.1352(4) 0.5984(9) 1.0583(5) 0.087(3) Uani 1 1 d . . . . .
H12N H 0.1370 0.5559 1.0307 0.105 Uiso 1 1 calc R U . . .
C45 C 0.0860(6) 0.6430(11) 1.1355(7) 0.104(4) Uani 1 1 d . . . . .
H45 H 0.0955 0.7085 1.1345 0.125 Uiso 1 1 calc R U . . .
C40 C 0.1043(5) 0.5740(15) 1.0998(6) 0.089(4) Uani 1 1 d . . . . .
C43 C 0.0397(5) 0.5199(18) 1.1755(6) 0.121(5) Uani 1 1 d . . . . .
H43 H 0.0175 0.5029 1.2009 0.145 Uiso 1 1 calc R U . . .
C42 C 0.0588(7) 0.4491(11) 1.1409(8) 0.114(5) Uani 1 1 d . . . . .
H42 H 0.0497 0.3834 1.1430 0.137 Uiso 1 1 calc R U . . .
C41 C 0.0912(6) 0.4761(13) 1.1035(7) 0.100(4) Uani 1 1 d . . . . .
H41 H 0.1044 0.4284 1.0804 0.120 Uiso 1 1 calc R U . . .
C44 C 0.0541(7) 0.6157(16) 1.1719(7) 0.125(5) Uani 1 1 d . . . . .
H44 H 0.0415 0.6635 1.1955 0.150 Uiso 1 1 calc R U . . .
N15 N 0.9489(3) 0.9084(8) 0.0573(4) 0.082(3) Uani 1 1 d . . . . .
C64 C 0.9947(3) 0.9271(8) 0.0769(5) 0.078(3) Uani 1 1 d . . . . .
H64A H 1.0022 0.9950 0.0671 0.094 Uiso 1 1 calc R U . . .
H64B H 1.0140 0.8840 0.0552 0.094 Uiso 1 1 calc R U . . .
C66 C 1.0511(4) 0.9311(9) 0.1538(6) 0.093(4) Uani 1 1 d . . . . .
H66A H 1.0691 0.8880 0.1304 0.112 Uiso 1 1 calc R U . . .
H66B H 1.0582 0.9991 0.1439 0.112 Uiso 1 1 calc R U . . .
C65 C 1.0039(4) 0.9122(9) 0.1397(5) 0.090(4) Uani 1 1 d . . . . .
H65A H 0.9964 0.8447 0.1503 0.108 Uiso 1 1 calc R U . . .
H65B H 0.9857 0.9567 0.1621 0.108 Uiso 1 1 calc R U . . .
C67 C 1.0616(5) 0.9141(10) 0.2161(6) 0.131(5) Uani 1 1 d . . . . .
H67A H 1.0443 0.9576 0.2395 0.197 Uiso 1 1 calc R U . . .
H67B H 1.0920 0.9274 0.2226 0.197 Uiso 1 1 calc R U . . .
H67C H 1.0553 0.8465 0.2260 0.197 Uiso 1 1 calc R U . . .
C60 C 0.9166(4) 0.9790(11) 0.0853(5) 0.091(4) Uani 1 1 d . . . . .
H60A H 0.8875 0.9598 0.0732 0.109 Uiso 1 1 calc R U . . .
H60B H 0.9181 0.9694 0.1266 0.109 Uiso 1 1 calc R U . . .
C62 C 0.8844(5) 1.1491(14) 0.0978(7) 0.131(5) Uani 1 1 d . . . . .
H62A H 0.8575 1.1284 0.0793 0.158 Uiso 1 1 calc R U . . .
H62B H 0.8817 1.1346 0.1386 0.158 Uiso 1 1 calc R U . . .
C61 C 0.9219(4) 1.0869(11) 0.0734(6) 0.109(4) Uani 1 1 d . . . . .
H61A H 0.9235 1.0971 0.0321 0.130 Uiso 1 1 calc R U . . .
H61B H 0.9492 1.1095 0.0901 0.130 Uiso 1 1 calc R U . . .
C63 C 0.8887(7) 1.2532(15) 0.0911(10) 0.200(10) Uani 1 1 d . . . . .
H63A H 0.9159 1.2745 0.1074 0.300 Uiso 1 1 calc R U . . .
H63B H 0.8651 1.2860 0.1104 0.300 Uiso 1 1 calc R U . . .
H63C H 0.8881 1.2696 0.0508 0.300 Uiso 1 1 calc R U . . .
C68 C 0.9337(4) 0.8082(11) 0.0728(6) 0.095(4) Uani 1 1 d . . . . .
H68A H 0.9042 0.8001 0.0583 0.114 Uiso 1 1 calc R U . . .
H68B H 0.9323 0.8039 0.1145 0.114 Uiso 1 1 calc R U . . .
C70 C 0.9392(7) 0.6260(17) 0.0800(11) 0.216(12) Uani 1 1 d . . . . .
H70A H 0.9436 0.6255 0.1214 0.259 Uiso 1 1 calc R U . . .
H70B H 0.9082 0.6224 0.0720 0.259 Uiso 1 1 calc R U . . .
C69 C 0.9605(6) 0.7247(14) 0.0513(7) 0.134(6) Uani 1 1 d . . . . .
H69A H 0.9907 0.7323 0.0631 0.161 Uiso 1 1 calc R U . . .
H69B H 0.9594 0.7211 0.0096 0.161 Uiso 1 1 calc R U . . .
C56 C 0.9490(4) 0.9201(10) -0.0090(5) 0.097(4) Uani 1 1 d . . . . .
H56A H 0.9597 0.9860 -0.0182 0.117 Uiso 1 1 calc R U . . .
H56B H 0.9696 0.8727 -0.0250 0.117 Uiso 1 1 calc R U . . .
N16 N 0.1819(3) 0.5133(7) 0.2765(4) 0.074(3) Uani 1 1 d . . . . .
C86 C 0.1678(6) 0.4900(14) 0.4420(6) 0.153(7) Uani 1 1 d . . . . .
H86A H 0.1678 0.4181 0.4420 0.183 Uiso 1 1 calc R U . . .
H86B H 0.1971 0.5120 0.4511 0.183 Uiso 1 1 calc R U . . .
C85 C 0.1551(4) 0.5283(10) 0.3801(5) 0.102(4) Uani 1 1 d . . . . .
H85A H 0.1283 0.4971 0.3674 0.123 Uiso 1 1 calc R U . . .
H85B H 0.1507 0.5996 0.3808 0.123 Uiso 1 1 calc R U . . .
C84 C 0.1919(4) 0.5022(9) 0.3400(5) 0.082(4) Uani 1 1 d . . . . .
H84A H 0.2004 0.4340 0.3473 0.098 Uiso 1 1 calc R U . . .
H84B H 0.2167 0.5439 0.3493 0.098 Uiso 1 1 calc R U . . .
C80 C 0.1456(4) 0.4425(9) 0.2574(5) 0.079(3) Uani 1 1 d . . . . .
H80A H 0.1192 0.4596 0.2782 0.095 Uiso 1 1 calc R U . . .
H80B H 0.1400 0.4539 0.2168 0.095 Uiso 1 1 calc R U . . .
C82 C 0.1205(5) 0.2731(13) 0.2352(7) 0.130(5) Uani 1 1 d . . . . .
H82A H 0.1216 0.2890 0.1945 0.156 Uiso 1 1 calc R U . . .
H82B H 0.0919 0.2922 0.2494 0.156 Uiso 1 1 calc R U . . .
C72 C 0.1661(4) 0.6183(9) 0.2639(5) 0.084(4) Uani 1 1 d . . . . .
H72A H 0.1574 0.6213 0.2238 0.101 Uiso 1 1 calc R U . . .
H72B H 0.1402 0.6303 0.2869 0.101 Uiso 1 1 calc R U . . .
C76 C 0.2239(4) 0.4924(9) 0.2446(5) 0.083(3) Uani 1 1 d . . . . .
H76A H 0.2353 0.4291 0.2575 0.100 Uiso 1 1 calc R U . . .
H76B H 0.2450 0.5430 0.2547 0.100 Uiso 1 1 calc R U . . .
C55 C 0.1252(5) 0.4742(11) 0.9141(5) 0.046(3) Uani 1 1 d . . . . .
C29 C 0.2697(6) 0.4913(13) 0.9882(7) 0.138(6) Uani 1 1 d . . . . .
H29A H 0.2935 0.4516 1.0033 0.166 Uiso 1 1 calc R U . . .
H29B H 0.2560 0.5252 1.0203 0.166 Uiso 1 1 calc R U . . .
C33 C 0.2042(7) 0.0260(18) 0.9308(9) 0.134(7) Uani 1 1 d . . . . .
H33 H 0.2106 -0.0220 0.9583 0.160 Uiso 1 1 calc R U . . .
C32 C 0.2135(5) 0.1194(17) 0.9436(7) 0.113(5) Uani 1 1 d . . . . .
H32 H 0.2257 0.1362 0.9789 0.136 Uiso 1 1 calc R U . . .
C34 C 0.1857(6) -0.0057(15) 0.8799(13) 0.148(8) Uani 1 1 d . . . . .
H34 H 0.1792 -0.0722 0.8736 0.177 Uiso 1 1 calc R U . . .
C59 C 0.9064(8) 1.0279(16) -0.1168(8) 0.197(10) Uani 1 1 d . . . . .
H59A H 0.8924 1.0346 -0.1536 0.295 Uiso 1 1 calc R U . . .
H59B H 0.9354 1.0549 -0.1188 0.295 Uiso 1 1 calc R U . . .
H59C H 0.8899 1.0631 -0.0882 0.295 Uiso 1 1 calc R U . . .
C58 C 0.9087(5) 0.9280(17) -0.1020(7) 0.162(8) Uani 1 1 d . . . . .
H58A H 0.9360 0.9014 -0.1163 0.194 Uiso 1 1 calc R U . . .
H58B H 0.8853 0.8932 -0.1215 0.194 Uiso 1 1 calc R U . . .
C57 C 0.9056(4) 0.9058(14) -0.0385(6) 0.136(6) Uani 1 1 d . . . . .
H57A H 0.8960 0.8378 -0.0331 0.164 Uiso 1 1 calc R U . . .
H57B H 0.8841 0.9492 -0.0210 0.164 Uiso 1 1 calc R U . . .
C73 C 0.1976(4) 0.7003(10) 0.2750(6) 0.096(4) Uani 1 1 d . . . . .
H73A H 0.2212 0.6968 0.2473 0.115 Uiso 1 1 calc R U . . .
H73B H 0.2099 0.6930 0.3132 0.115 Uiso 1 1 calc R U . . .
C74 C 0.1748(5) 0.8009(11) 0.2701(6) 0.124(5) Uani 1 1 d . . . . .
H74A H 0.1604 0.8051 0.2330 0.148 Uiso 1 1 calc R U . . .
H74B H 0.1525 0.8054 0.2996 0.148 Uiso 1 1 calc R U . . .
C78 C 0.2647(6) 0.4755(13) 0.1503(6) 0.142(6) Uani 1 1 d . . . . .
H78A H 0.2801 0.4228 0.1702 0.171 Uiso 1 1 calc R U . . .
H78B H 0.2607 0.4548 0.1106 0.171 Uiso 1 1 calc R U . . .
C77 C 0.2195(5) 0.4897(10) 0.1786(5) 0.111(4) Uani 1 1 d . . . . .
H77A H 0.2065 0.5512 0.1652 0.133 Uiso 1 1 calc R U . . .
H77B H 0.2004 0.4356 0.1675 0.133 Uiso 1 1 calc R U . . .
C16 C 0.0706(5) 0.9333(15) 0.9480(8) 0.117(6) Uani 1 1 d . . . . .
H16 H 0.0795 0.9971 0.9578 0.140 Uiso 1 1 calc R U . . .
C75 C 0.2052(6) 0.8864(12) 0.2763(8) 0.160(7) Uani 1 1 d . . . . .
H75A H 0.2140 0.8924 0.3158 0.239 Uiso 1 1 calc R U . . .
H75B H 0.1907 0.9462 0.2645 0.239 Uiso 1 1 calc R U . . .
H75C H 0.2304 0.8759 0.2525 0.239 Uiso 1 1 calc R U . . .
C79 C 0.2913(6) 0.5634(15) 0.1511(9) 0.176(8) Uani 1 1 d . . . . .
H79A H 0.2729 0.6210 0.1487 0.264 Uiso 1 1 calc R U . . .
H79B H 0.3110 0.5625 0.1189 0.264 Uiso 1 1 calc R U . . .
H79C H 0.3077 0.5656 0.1863 0.264 Uiso 1 1 calc R U . . .
C81 C 0.1544(4) 0.3330(10) 0.2660(6) 0.096(4) Uani 1 1 d . . . . .
H81A H 0.1831 0.3165 0.2512 0.115 Uiso 1 1 calc R U . . .
H81B H 0.1539 0.3174 0.3068 0.115 Uiso 1 1 calc R U . . .
C87 C 0.1411(7) 0.522(2) 0.4821(10) 0.259(13) Uani 1 1 d . . . . .
H87A H 0.1353 0.5908 0.4764 0.388 Uiso 1 1 calc R U . . .
H87B H 0.1541 0.5118 0.5193 0.388 Uiso 1 1 calc R U . . .
H87C H 0.1142 0.4850 0.4800 0.388 Uiso 1 1 calc R U . . .
C83 C 0.1257(6) 0.1633(13) 0.2423(8) 0.174(8) Uani 1 1 d . . . . .
H83A H 0.1525 0.1424 0.2246 0.261 Uiso 1 1 calc R U . . .
H83B H 0.1016 0.1299 0.2242 0.261 Uiso 1 1 calc R U . . .
H83C H 0.1263 0.1470 0.2825 0.261 Uiso 1 1 calc R U . . .
C71 C 0.9607(8) 0.5498(19) 0.0548(9) 0.229(11) Uani 1 1 d . . . . .
H71A H 0.9491 0.5388 0.0169 0.343 Uiso 1 1 calc R U . . .
H71B H 0.9570 0.4909 0.0776 0.343 Uiso 1 1 calc R U . . .
H71C H 0.9912 0.5656 0.0521 0.343 Uiso 1 1 calc R U . . .
C25 C 0.2130(7) 0.118(2) 1.1200(9) 0.158(8) Uani 1 1 d . . . . .
H25 H 0.2348 0.0886 1.1421 0.189 Uiso 1 1 calc R U . . .
C8 C 0.1918(7) 0.3380(17) 0.6468(9) 0.164(8) Uani 1 1 d . . . . .
H8 H 0.2067 0.2900 0.6258 0.197 Uiso 1 1 calc R U . . .
C35 C 0.1774(5) 0.064(2) 0.8394(10) 0.141(7) Uani 1 1 d . . . . .
H35 H 0.1657 0.0456 0.8041 0.170 Uiso 1 1 calc R U . . .

loop_
_atom_site_aniso_label
_atom_site_aniso_U_11
_atom_site_aniso_U_22
_atom_site_aniso_U_33
_atom_site_aniso_U_23
_atom_site_aniso_U_13
_atom_site_aniso_U_12
O1A 0.13(2) 0.079(18) 0.107(19) 0.024(16) 0.048(16) -0.018(15)
O2A 0.08(2) 0.06(3) 0.10(2) 0.018(18) 0.001(16) 0.010(18)
O3A 0.11(3) 0.05(2) 0.11(2) -0.017(19) -0.09(2) 0.02(2)
O1B 0.091(9) 0.051(10) 0.085(10) 0.007(8) -0.004(8) -0.005(8)
O2B 0.108(11) 0.085(12) 0.087(9) 0.000(9) 0.000(8) -0.030(9)
O3B 0.121(15) 0.117(15) 0.119(13) -0.017(13) -0.005(11) 0.003(14)
S3 0.107(3) 0.093(3) 0.111(3) 0.028(2) 0.014(2) -0.017(2)
S2 0.077(2) 0.110(3) 0.142(3) 0.019(3) -0.008(2) 0.005(2)
S6 0.109(3) 0.114(3) 0.118(3) 0.040(2) 0.025(2) -0.019(2)
S5 0.178(4) 0.089(3) 0.103(3) -0.013(2) -0.033(3) -0.012(3)
N5 0.067(8) 0.082(10) 0.114(8) 0.016(7) -0.011(6) 0.006(6)
N2 0.105(8) 0.064(8) 0.072(7) -0.002(6) 0.003(6) -0.010(6)
N7 0.080(8) 0.078(8) 0.092(7) 0.012(6) 0.002(7) -0.013(7)
N1 0.087(8) 0.084(8) 0.078(7) 0.006(7) -0.010(6) -0.008(6)
N3 0.102(8) 0.078(8) 0.087(8) -0.017(7) -0.005(7) -0.016(7)
N6 0.081(8) 0.097(9) 0.087(7) 0.008(6) -0.009(6) -0.023(7)
N4 0.094(8) 0.072(8) 0.108(8) 0.013(7) -0.017(6) -0.004(7)
C13 0.071(9) 0.075(13) 0.092(10) -0.009(10) 0.007(8) 0.006(8)
C15 0.150(15) 0.055(12) 0.114(13) 0.006(9) 0.054(11) 0.005(10)
C12 0.087(10) 0.067(10) 0.076(8) 0.027(8) 0.001(7) -0.001(9)
C14 0.080(9) 0.087(12) 0.083(9) 0.029(10) 0.010(7) 0.018(9)
C10 0.081(9) 0.103(11) 0.119(11) 0.016(10) -0.025(8) -0.006(9)
C11 0.138(13) 0.107(13) 0.105(11) 0.020(10) -0.051(10) -0.008(11)
C17 0.087(11) 0.106(15) 0.131(12) 0.019(13) -0.008(9) 0.008(11)
C18 0.103(12) 0.082(13) 0.134(15) 0.006(11) 0.008(11) 0.004(9)
C4 0.085(10) 0.086(13) 0.087(10) 0.001(10) 0.019(8) -0.012(9)
C1 0.092(11) 0.088(11) 0.111(11) 0.001(10) -0.005(9) -0.036(9)
C5 0.151(15) 0.073(14) 0.152(15) -0.002(11) 0.038(11) -0.018(11)
C2 0.173(16) 0.060(10) 0.085(9) 0.000(8) 0.004(10) -0.008(11)
C3 0.095(10) 0.097(12) 0.063(9) 0.005(8) -0.010(7) 0.008(9)
C7 0.149(16) 0.138(19) 0.133(15) -0.005(15) 0.043(11) -0.020(15)
C6 0.162(17) 0.079(14) 0.20(2) 0.023(15) 0.032(15) -0.012(12)
C9 0.170(16) 0.102(14) 0.131(13) 0.026(11) 0.079(12) 0.022(12)
C22 0.102(13) 0.075(13) 0.075(9) -0.016(9) 0.010(9) 0.004(10)
C21 0.087(11) 0.082(10) 0.063(8) -0.008(7) 0.000(8) -0.009(9)
C24 0.155(17) 0.099(14) 0.147(15) 0.023(12) 0.030(14) 0.051(15)
C20 0.106(12) 0.088(10) 0.079(9) -0.008(8) -0.002(8) -0.013(8)
C19 0.079(9) 0.091(11) 0.114(12) 0.020(9) 0.014(8) -0.007(7)
C27 0.106(12) 0.089(12) 0.095(10) -0.018(9) 0.004(9) 0.019(11)
C23 0.116(13) 0.095(15) 0.123(12) -0.007(10) -0.006(10) 0.008(11)
C26 0.114(14) 0.146(18) 0.198(19) -0.054(18) -0.043(14) 0.040(16)
S1 0.207(5) 0.126(4) 0.082(3) -0.029(2) -0.009(3) -0.061(3)
N10 0.080(9) 0.120(14) 0.136(11) 0.017(9) -0.007(7) 0.013(8)
N8 0.082(8) 0.099(9) 0.117(10) 0.020(9) -0.001(7) -0.014(7)
N9 0.102(9) 0.098(11) 0.128(10) 0.032(8) -0.026(8) 0.011(9)
C30 0.112(14) 0.085(13) 0.122(12) 0.021(10) 0.008(10) 0.033(11)
C31 0.091(11) 0.064(13) 0.124(14) 0.008(12) 0.027(10) 0.004(9)
C36 0.071(10) 0.19(2) 0.115(15) 0.036(14) -0.020(9) 0.017(11)
S4 0.098(3) 0.130(3) 0.178(4) 0.024(3) 0.010(3) 0.031(3)
C28 0.074(10) 0.175(16) 0.136(13) 0.041(12) -0.021(9) -0.013(11)
C48 0.083(10) 0.073(10) 0.077(9) 0.004(7) 0.006(8) -0.014(8)
C53 0.080(10) 0.102(14) 0.134(12) 0.004(11) -0.027(9) -0.020(10)
C52 0.138(15) 0.097(14) 0.099(11) 0.028(10) -0.019(10) 0.004(11)
C47 0.083(12) 0.149(15) 0.121(13) 0.027(11) 0.026(9) 0.019(10)
C51 0.106(12) 0.093(12) 0.098(10) 0.000(9) -0.004(9) -0.002(11)
C54 0.102(11) 0.065(9) 0.097(10) 0.001(8) -0.008(8) -0.023(9)
C50 0.094(11) 0.081(12) 0.093(9) 0.002(9) -0.006(8) -0.010(9)
C49 0.094(11) 0.072(11) 0.056(7) 0.005(7) 0.005(7) -0.010(9)
C46 0.095(11) 0.153(16) 0.124(13) 0.042(13) 0.002(10) -0.023(10)
N14 0.068(7) 0.088(9) 0.077(7) 0.028(5) 0.012(6) -0.003(6)
N13 0.079(8) 0.089(8) 0.098(8) 0.025(6) 0.012(6) -0.001(6)
C37 0.134(15) 0.130(16) 0.141(15) 0.000(12) 0.001(12) -0.061(12)
C38 0.166(18) 0.099(14) 0.127(13) -0.001(10) 0.028(12) 0.006(14)
C39 0.124(13) 0.085(13) 0.078(11) 0.007(10) -0.016(10) 0.025(10)
N11 0.118(10) 0.080(10) 0.114(11) -0.008(8) -0.018(8) 0.008(8)
N12 0.114(9) 0.072(9) 0.075(8) -0.021(7) -0.016(7) 0.024(7)
C45 0.128(13) 0.081(12) 0.102(11) 0.002(11) -0.005(10) 0.008(11)
C40 0.105(11) 0.108(15) 0.054(9) -0.017(10) -0.014(8) 0.028(11)
C43 0.163(15) 0.117(16) 0.083(11) -0.011(12) 0.005(9) -0.001(14)
C42 0.157(15) 0.074(12) 0.111(13) 0.000(11) -0.019(11) -0.016(11)
C41 0.140(14) 0.065(12) 0.094(12) -0.029(9) -0.027(10) -0.003(10)
C44 0.166(17) 0.097(16) 0.112(14) -0.021(11) 0.017(12) 0.010(13)
N15 0.075(8) 0.094(9) 0.077(7) 0.001(6) 0.003(6) -0.013(7)
C64 0.048(7) 0.096(9) 0.090(9) -0.002(7) -0.003(6) -0.015(6)
C66 0.087(10) 0.082(10) 0.111(10) 0.022(8) -0.028(8) -0.009(7)
C65 0.093(10) 0.102(10) 0.074(9) 0.012(7) -0.009(7) -0.006(8)
C67 0.147(14) 0.102(12) 0.146(13) 0.015(10) -0.065(11) -0.023(10)
C60 0.061(8) 0.132(13) 0.080(8) -0.011(9) 0.013(7) -0.007(8)
C62 0.122(13) 0.163(17) 0.109(11) -0.017(12) 0.018(9) 0.040(13)
C61 0.090(11) 0.112(13) 0.124(11) 0.013(10) -0.005(8) 0.008(10)
C63 0.24(2) 0.132(18) 0.23(2) 0.026(17) 0.060(18) 0.064(16)
C68 0.085(9) 0.094(12) 0.107(10) -0.016(10) 0.000(8) -0.024(9)
C70 0.173(19) 0.16(2) 0.32(3) -0.13(2) 0.01(2) 0.014(16)
C69 0.180(18) 0.108(14) 0.114(12) -0.020(11) -0.008(11) -0.042(14)
C56 0.094(10) 0.141(13) 0.057(8) -0.006(8) 0.005(7) 0.007(8)
N16 0.068(7) 0.084(8) 0.070(6) 0.010(5) 0.004(5) 0.004(6)
C86 0.141(14) 0.27(2) 0.051(9) -0.023(11) 0.013(9) 0.015(13)
C85 0.111(10) 0.112(11) 0.083(10) -0.008(8) 0.000(8) -0.011(8)
C84 0.086(9) 0.087(10) 0.072(9) -0.003(7) -0.012(7) 0.004(7)
C80 0.067(8) 0.092(11) 0.079(8) -0.017(7) -0.011(6) -0.011(8)
C82 0.146(14) 0.120(14) 0.125(12) -0.023(11) -0.023(10) -0.030(11)
C72 0.096(10) 0.076(10) 0.081(8) -0.002(7) -0.017(7) 0.022(8)
C76 0.085(9) 0.081(9) 0.084(9) 0.016(7) 0.006(7) 0.018(7)
C55 0.062(9) 0.018(11) 0.057(8) 0.014(6) -0.018(6) -0.020(7)
C29 0.156(16) 0.138(16) 0.120(13) 0.023(12) -0.045(12) 0.023(13)
C33 0.166(17) 0.12(2) 0.118(15) 0.019(14) 0.017(13) 0.020(14)
C32 0.139(13) 0.066(12) 0.134(15) 0.007(14) 0.042(10) 0.021(11)
C34 0.125(15) 0.110(17) 0.21(3) 0.05(2) 0.049(16) 0.010(13)
C59 0.27(3) 0.19(2) 0.130(16) 0.055(16) 0.034(14) -0.009(19)
C58 0.115(13) 0.27(3) 0.097(14) 0.000(15) -0.020(10) 0.036(15)
C57 0.088(10) 0.241(19) 0.080(11) -0.007(11) -0.017(8) 0.012(10)
C73 0.123(12) 0.075(11) 0.090(9) -0.003(8) -0.010(8) 0.016(10)
C74 0.172(16) 0.086(12) 0.112(11) -0.015(9) -0.034(10) 0.034(12)
C78 0.160(16) 0.156(18) 0.111(11) 0.031(11) 0.047(12) 0.042(14)
C77 0.137(13) 0.107(12) 0.088(10) 0.012(8) 0.009(9) -0.005(9)
C16 0.100(12) 0.131(18) 0.120(13) -0.058(13) -0.010(10) -0.005(11)
C75 0.207(19) 0.087(13) 0.185(16) -0.010(12) -0.019(14) 0.000(13)
C79 0.129(15) 0.18(2) 0.22(2) -0.026(16) 0.041(13) -0.050(14)
C81 0.096(10) 0.084(11) 0.107(10) 0.008(8) -0.008(8) 0.002(8)
C87 0.19(2) 0.45(4) 0.136(17) 0.00(2) 0.004(16) -0.06(2)
C83 0.27(2) 0.102(15) 0.152(15) -0.001(12) -0.018(14) -0.053(14)
C71 0.26(3) 0.25(3) 0.18(2) -0.02(2) -0.077(19) 0.03(2)
C25 0.115(17) 0.18(3) 0.176(18) -0.013(19) -0.006(14) 0.032(18)
C8 0.23(2) 0.098(16) 0.166(18) -0.013(14) 0.069(16) 0.011(15)
C35 0.119(14) 0.135(18) 0.17(2) -0.058(18) 0.003(12) -0.034(14)

loop_
_atom_type_symbol
_atom_type_description
_atom_type_scat_dispersion_real
_atom_type_scat_dispersion_imag
_atom_type_scat_source
C C 0.0033 0.0016 'International Tables Vol C Tables 4.2.6.8 and 6.1.1.4'
H H 0.0000 0.0000 'International Tables Vol C Tables 4.2.6.8 and 6.1.1.4'
N N 0.0061 0.0033 'International Tables Vol C Tables 4.2.6.8 and 6.1.1.4'
O O 0.0106 0.0060 'International Tables Vol C Tables 4.2.6.8 and 6.1.1.4'
S S 0.1246 0.1234 'International Tables Vol C Tables 4.2.6.8 and 6.1.1.4'

loop_
_geom_angle_atom_site_label_1
_geom_angle_atom_site_label_2
_geom_angle_atom_site_label_3
_geom_angle
C12 N5 C13 128.6(12)
C3 N2 C2 125.1(11)
C21 N7 C22 128.2(11)
C10 N1 C1 113.3(11)
C10 N1 C19 110.8(11)
C1 N1 C19 113.2(11)
C3 N3 C4 129.3(11)
C21 N6 C20 123.9(11)
C12 N4 C11 126.0(12)
C14 C13 C18 118.3(14)
C14 C13 N5 127.8(15)
C18 C13 N5 113.8(15)
C14 C15 C16 121.4(15)
N4 C12 N5 113.1(12)
N4 C12 S2 123.5(12)
N5 C12 S2 123.4(12)
C13 C14 C15 120.1(14)
N1 C10 C11 112.8(11)
N4 C11 C10 112.5(10)
C18 C17 C16 121.0(16)
C17 C18 C13 121.1(15)
C5 C4 C9 119.3(14)
C5 C4 N3 118.1(16)
C9 C4 N3 122.5(16)
N1 C1 C2 111.5(11)
C4 C5 C6 120.7(16)
N2 C2 C1 111.0(10)
N2 C3 N3 115.1(11)
N2 C3 S1 121.3(12)
N3 C3 S1 123.5(10)
C8 C7 C6 119.8(18)
C7 C6 C5 118.0(16)
C4 C9 C8 120.7(16)
C27 C22 C23 119.5(15)
C27 C22 N7 117.7(16)
C23 C22 N7 122.8(16)
N6 C21 N7 113.3(11)
N6 C21 S3 123.0(11)
N7 C21 S3 123.5(11)
C25 C24 C23 121.4(19)
N6 C20 C19 112.5(10)
N1 C19 C20 110.9(10)
C22 C27 C26 120.0(16)
C24 C23 C22 118.2(16)
C25 C26 C27 120(2)
C30 N10 C31 127.6(15)
C46 N8 C28 111.2(12)
C46 N8 C37 112.9(13)
C28 N8 C37 112.4(13)
C30 N9 C29 127.0(15)
N10 C30 N9 114.6(15)
N10 C30 S4 125.7(14)
N9 C30 S4 119.5(16)
C32 C31 C36 122.3(17)
C32 C31 N10 119.1(19)
C36 C31 N10 118(2)
C31 C36 C35 117.3(17)
N8 C28 C29 113.3(12)
N13 C48 N14 113.3(11)
N13 C48 S6 122.6(11)
N14 C48 S6 124.1(11)
C54 C53 C52 120.4(13)
C51 C52 C53 119.3(15)
N13 C47 C46 111.5(12)
C52 C51 C50 121.5(14)
C49 C54 C53 120.2(13)
C51 C50 C49 118.5(13)
C54 C49 C50 120.0(13)
C54 C49 N14 119.3(13)
C50 C49 N14 120.4(13)
N8 C46 C47 113.0(12)
C48 N14 C49 127.4(10)
C48 N13 C47 124.9(11)
C38 C37 N8 110.6(13)
N11 C38 C37 114.4(14)
N11 C39 N12 115.4(14)
N11 C39 S5 121.3(15)
N12 C39 S5 123.3(14)
C39 N11 C38 128.6(15)
C39 N12 C40 132.5(13)
C44 C45 C40 119.6(16)
C45 C40 C41 119.5(15)
C45 C40 N12 122.7(18)
C41 C40 N12 117.8(16)
C44 C43 C42 118.8(16)
C41 C42 C43 119.5(15)
C42 C41 C40 120.3(15)
C45 C44 C43 122.2(16)
C68 N15 C64 112.2(9)
C68 N15 C60 105.2(10)
C64 N15 C60 112.0(9)
C68 N15 C56 109.8(10)
C64 N15 C56 106.4(8)
C60 N15 C56 111.3(9)
N15 C64 C65 116.7(9)
C67 C66 C65 113.0(11)
C64 C65 C66 111.7(9)
C61 C60 N15 117.5(10)
C63 C62 C61 115.6(15)
C60 C61 C62 112.6(13)
N15 C68 C69 115.9(12)
C71 C70 C69 104(2)
C68 C69 C70 105.1(15)
C57 C56 N15 115.8(10)
C76 N16 C84 106.8(8)
C76 N16 C72 110.5(8)
C84 N16 C72 110.0(8)
C76 N16 C80 111.1(9)
C84 N16 C80 111.6(8)
C72 N16 C80 106.9(9)
C87 C86 C85 112.9(16)
C84 C85 C86 107.7(11)
C85 C84 N16 115.4(9)
C81 C80 N16 116.1(10)
C81 C82 C83 114.0(14)
C73 C72 N16 116.7(10)
N16 C76 C77 114.8(9)
O3B C55 O2B 124(2)
O3A C55 O2A 118(3)
O3B C55 O1B 118.3(19)
O2B C55 O1B 112.7(16)
O3A C55 O1A 121(2)
O2A C55 O1A 107(2)
N9 C29 C28 112.4(12)
C32 C33 C34 125(2)
C33 C32 C31 117.9(19)
C35 C34 C33 117(2)
C59 C58 C57 115.5(18)
C58 C57 C56 111.3(12)
C72 C73 C74 110.5(12)
C75 C74 C73 113.3(13)
C79 C78 C77 113.6(15)
C76 C77 C78 110.3(11)
C17 C16 C15 118.1(16)
C82 C81 C80 109.8(11)
C26 C25 C24 121(2)
C7 C8 C9 121.4(17)
C34 C35 C36 120.2(19)

loop_
_geom_bond_atom_site_label_1
_geom_bond_atom_site_label_2
_geom_bond_distance
O1A C55 1.46(3)
O2A C55 1.30(3)
O3A C55 1.19(3)
O1B C55 1.371(19)
O2B C55 1.263(17)
O3B C55 1.160(19)
S3 C21 1.680(13)
S2 C12 1.678(13)
S6 C48 1.670(12)
S5 C39 1.672(16)
N5 C12 1.361(14)
N5 C13 1.420(15)
N2 C3 1.339(13)
N2 C2 1.427(14)
N7 C21 1.352(14)
N7 C22 1.409(16)
N1 C10 1.439(14)
N1 C1 1.443(14)
N1 C19 1.457(14)
N3 C3 1.364(15)
N3 C4 1.399(14)
N6 C21 1.333(14)
N6 C20 1.435(13)
N4 C12 1.317(14)
N4 C11 1.451(14)
C13 C14 1.358(16)
C13 C18 1.386(18)
C15 C14 1.366(16)
C15 C16 1.377(18)
C10 C11 1.497(16)
C17 C18 1.348(17)
C17 C16 1.357(18)
C4 C5 1.342(16)
C4 C9 1.343(17)
C1 C2 1.513(17)
C5 C6 1.40(2)
C3 S1 1.676(13)
C7 C8 1.33(2)
C7 C6 1.37(2)
C9 C8 1.35(2)
C22 C27 1.370(17)
C22 C23 1.393(18)
C24 C25 1.36(2)
C24 C23 1.39(2)
C20 C19 1.503(15)
C27 C26 1.40(2)
C26 C25 1.33(2)
N10 C30 1.328(18)
N10 C31 1.409(17)
N8 C46 1.444(16)
N8 C28 1.467(16)
N8 C37 1.501(18)
N9 C30 1.355(16)
N9 C29 1.449(17)
C30 S4 1.678(16)
C31 C32 1.352(18)
C31 C36 1.377(19)
C36 C35 1.44(2)
C28 C29 1.497(18)
C48 N13 1.339(13)
C48 N14 1.359(13)
C53 C54 1.378(17)
C53 C52 1.380(16)
C52 C51 1.366(18)
C47 N13 1.445(14)
C47 C46 1.486(19)
C51 C50 1.385(16)
C54 C49 1.371(15)
C50 C49 1.401(15)
C49 N14 1.424(14)
C37 C38 1.478(19)
C38 N11 1.393(17)
C39 N11 1.293(16)
C39 N12 1.359(17)
N12 C40 1.390(16)
C45 C44 1.343(19)
C45 C40 1.366(17)
C40 C41 1.382(17)
C43 C44 1.367(19)
C43 C42 1.377(19)
C42 C41 1.369(18)
N15 C68 1.473(14)
N15 C64 1.497(12)
N15 C60 1.520(14)
N15 C56 1.546(13)
C64 C65 1.499(13)
C66 C67 1.500(16)
C66 C65 1.504(14)
C60 C61 1.489(16)
C62 C63 1.417(19)
C62 C61 1.530(17)
C68 C69 1.483(18)
C70 C71 1.35(2)
C70 C69 1.62(3)
C56 C57 1.508(15)
N16 C76 1.510(12)
N16 C84 1.513(12)
N16 C72 1.524(13)
N16 C80 1.532(12)
C86 C87 1.31(2)
C86 C85 1.575(17)
C85 C84 1.503(14)
C80 C81 1.515(14)
C82 C81 1.497(16)
C82 C83 1.498(17)
C72 C73 1.489(15)
C76 C77 1.538(15)
C33 C32 1.324(19)
C33 C34 1.38(2)
C34 C35 1.35(2)
C59 C58 1.39(2)
C58 C57 1.507(18)
C73 C74 1.529(16)
C74 C75 1.488(17)
C78 C79 1.438(19)
C78 C77 1.547(17)
